data_8104707
loop_
_publ_author_name
'Shi, Qing'
'Zhang, Qi-Long'
'Xu, Hong'
'Huang, Ya-Li'

_publ_section_title
;
 Crystal structure of
 3,3&#x2032;,3&#x2033;-((1E,1&#x2032;E,1&#x2033;E)-((nitrilotris(ethane-2,1-diyl))tris(azaneylylidene))
 tris(methaneylylidene))tris(4-hydroxy-1-naphthaldehyde) monohydrate,
 C42H36N4O6&#x00B7;H2O
;
_journal_issue 4
_journal_name_full 'Zeitschrift f\"ur Kristallographie - New Crystal Structures'
_journal_page_first 773
_journal_page_last 775
_journal_paper_doi 10.1515/ncrs-2021-0120
_journal_volume 236
_journal_year 2021
_chemical_formula_moiety 'C42 H36 N4 O6, H2 O'
_chemical_formula_sum 'C42 H38 N4 O7'
_chemical_formula_weight 710.76
_space_group_crystal_system triclinic
_space_group_IT_number 2
_space_group_name_Hall '-P 1'
_space_group_name_H-M_alt 'P -1'
_atom_sites_solution_hydrogens mixed
_cell_angle_alpha 113.563(2)
_cell_angle_beta 96.740(2)
_cell_angle_gamma 104.429(2)
_cell_formula_units_Z 2
_cell_length_a 11.8563(6)
_cell_length_b 12.6263(6)
_cell_length_c 13.4492(6)
_cell_measurement_reflns_used 9898
_cell_measurement_temperature 302(2)
_cell_measurement_theta_max 34.54
_cell_measurement_theta_min 2.49
_cell_volume 1733.07(15)
_computing_cell_refinement 'SAINT (Brucker, 2012)[2]'
_computing_data_collection 'APEX2 (Brucker, 2012)[2]'
_computing_data_reduction 'SAINT (Brucker, 2012)[2]'
_computing_molecular_graphics 'Diamond 4.0[4]'
_computing_publication_material 'Olex2 (Dolomanov et al., 2009)[1]'
_computing_structure_refinement 'ShelXL (Sheldrick, 2015)[3]'
_diffrn_ambient_temperature 301.72
_diffrn_measured_fraction_theta_full 0.991
_diffrn_measured_fraction_theta_max 0.992
_diffrn_measurement_device_type 'Bruker APEX-II CCD'
_diffrn_measurement_method '\f and \w scans'
_diffrn_radiation_type MoK\a
_diffrn_radiation_wavelength 0.71073
_diffrn_reflns_av_R_equivalents 0.0402
_diffrn_reflns_av_unetI/netI 0.0232
_diffrn_reflns_Laue_measured_fraction_full 0.991
_diffrn_reflns_Laue_measured_fraction_max 0.992
_diffrn_reflns_limit_h_max 14
_diffrn_reflns_limit_h_min -14
_diffrn_reflns_limit_k_max 15
_diffrn_reflns_limit_k_min -15
_diffrn_reflns_limit_l_max 16
_diffrn_reflns_limit_l_min -16
_diffrn_reflns_number 47868
_diffrn_reflns_point_group_measured_fraction_full 0.991
_diffrn_reflns_point_group_measured_fraction_max 0.992
_diffrn_reflns_theta_full 25.242
_diffrn_reflns_theta_max 26.000
_diffrn_reflns_theta_min 2.489
_diffrn_standards_number 0
_exptl_absorpt_coefficient_mu 0.094
_exptl_absorpt_correction_type multi-scan
_exptl_crystal_colour yellow
_exptl_crystal_density_diffrn 1.362
_exptl_crystal_description block
_exptl_crystal_F_000 748
_exptl_crystal_size_max 0.24
_exptl_crystal_size_mid 0.23
_exptl_crystal_size_min 0.21
_refine_diff_density_max 0.508
_refine_diff_density_min -0.403
_refine_diff_density_rms 0.032
_refine_ls_extinction_coef .
_refine_ls_extinction_method none
_refine_ls_goodness_of_fit_ref 1.099
_refine_ls_hydrogen_treatment constr
_refine_ls_matrix_type full
_refine_ls_number_parameters 495
_refine_ls_number_reflns 6780
_refine_ls_number_restraints 14
_refine_ls_restrained_S_all 1.127
_refine_ls_R_factor_all 0.0610
_refine_ls_R_factor_gt 0.0470
_refine_ls_shift/su_max 0.001
_refine_ls_shift/su_mean 0.000
_refine_ls_structure_factor_coef Fsqd
_refine_ls_weighting_details 'w=1/[\s^2^(Fo^2^)+(0.0633P)^2^+0.3643P] where P=(Fo^2^+2Fc^2^)/3'
_refine_ls_weighting_scheme calc
_refine_ls_wR_factor_gt 0.1248
_refine_ls_wR_factor_ref 0.1328
_reflns_Friedel_coverage 0.000
_reflns_Friedel_fraction_full .
_reflns_Friedel_fraction_max .
_reflns_number_gt 5360
_reflns_number_total 6780
_reflns_threshold_expression 'I > 2\s(I)'
_cod_data_source_file suppl_j_ncrs-2021-0120_suppl.cif
_cod_data_source_block a
_cod_database_code 8104707
_shelx_space_group_comment
;
The symmetry employed for this shelxl refinement is uniquely defined
by the following loop, which should always be used as a source of
symmetry information in preference to the above space-group names.
They are only intended as comments.
;
_shelx_estimated_absorpt_t_max 0.981
_shelx_estimated_absorpt_t_min 0.978
_olex2_refinement_description
;
1. Fixed Uiso
 At 1.2 times of:
  All C(H) groups, All C(H,H) groups, All N(H) groups
 At 1.5 times of:
  All O(H,H) groups
2. Restrained distances
 C35A-O3
 1.22 with sigma of 0.02
 C35-O3A
 1.22 with sigma of 0.02
3. Uiso/Uaniso restraints and constraints
Uanis(O1W) \\sim Ueq, Uanis(O1X) \\sim Ueq: with sigma of 0.001 and sigma for
terminal atoms of 0.002
Uanis(C35A) = Uanis(C35)
Uanis(O1X) = Uanis(O1W)
4. Others
 Sof(C35A)=Sof(H35A)=Sof(O3A)=1-FVAR(1)
 Sof(O3)=Sof(C35)=Sof(H35)=FVAR(1)
 Sof(O1X)=Sof(H1XA)=Sof(H1XB)=1-FVAR(2)
 Sof(O1W)=Sof(H1WA)=Sof(H1WB)=FVAR(2)
5.a Riding coordinates:
 O1W(H1WA,H1WB), O1X(H1XA,H1XB)
5.b Secondary CH2 refined with riding coordinates:
 C8(H8A,H8B), C9(H9A,H9B), C10(H10A,H10B), C11(H11A,H11B), C26(H26A,H26B),
 C27(H27A,H27B)
5.c Aromatic/amide H refined with riding coordinates:
 N1(H1), N3(H3), N4(H4), C1(H1A), C2(H2), C5(H5), C7(H7), C12(H12), C16(H16),
 C17(H17), C18(H18), C19(H19), C20(H20), C23(H23), C25(H25), C29(H29), C30(H30),
  C32(H32), C33(H33), C37(H37), C40(H40), C41(H41), C42(H42), C35A(H35A),
 C35(H35)
;

loop_
_space_group_symop_operation_xyz
'x, y, z'
'-x, -y, -z'

loop_
_atom_site_label
_atom_site_type_symbol
_atom_site_fract_x
_atom_site_fract_y
_atom_site_fract_z
_atom_site_U_iso_or_equiv
_atom_site_adp_type
_atom_site_occupancy
_atom_site_site_symmetry_order
_atom_site_calc_flag
_atom_site_refinement_flags_posn
_atom_site_refinement_flags_adp
_atom_site_refinement_flags_occupancy
_atom_site_disorder_assembly
_atom_site_disorder_group
O1 O 0.67282(11) 0.17824(11) -0.05327(10) 0.0549(3) Uani 1 1 d . . . . .
O2 O 0.6140(2) -0.15380(18) 0.20935(17) 0.1136(7) Uani 1 1 d . . . . .
O4 O 0.56490(10) 0.41825(11) 0.38665(9) 0.0540(3) Uani 1 1 d . . . . .
O5 O 0.85768(14) 0.40747(13) 0.36701(11) 0.0694(4) Uani 1 1 d . . . . .
O6 O 1.01414(17) -0.07558(14) 0.23454(16) 0.0928(5) Uani 1 1 d . . . . .
N1 N 0.59053(11) 0.34105(11) 0.08463(11) 0.0437(3) Uani 1 1 d . . . . .
H1 H 0.6117 0.3148 0.0225 0.052 Uiso 1 1 calc R . . . .
N2 N 0.76003(11) 0.59836(11) 0.22108(10) 0.0415(3) Uani 1 1 d . . . . .
N3 N 0.74550(12) 0.61887(12) 0.45091(11) 0.0451(3) Uani 1 1 d . . . . .
H3 H 0.6848 0.5629 0.3989 0.054 Uiso 1 1 calc R . . . .
N4 N 0.90252(13) 0.43894(13) 0.19194(12) 0.0516(3) Uani 1 1 d . . . . .
H4 H 0.8802 0.4655 0.2534 0.062 Uiso 1 1 calc R . . . .
C1 C 0.73993(17) -0.20695(16) -0.08058(17) 0.0616(5) Uani 1 1 d . . . . .
H1A H 0.7592 -0.2785 -0.1001 0.074 Uiso 1 1 calc R . . . .
C2 C 0.70537(15) -0.15823(15) 0.01654(16) 0.0526(4) Uani 1 1 d . . . . .
H2 H 0.7016 -0.1971 0.0626 0.063 Uiso 1 1 calc R . . . .
C3 C 0.67525(13) -0.04999(13) 0.04830(13) 0.0402(3) Uani 1 1 d . . . . .
C4 C 0.63472(14) 0.00249(15) 0.14884(13) 0.0446(4) Uani 1 1 d . . . . .
C5 C 0.61104(14) 0.10929(14) 0.17492(13) 0.0431(3) Uani 1 1 d . . . . .
H5 H 0.5863 0.1427 0.2404 0.052 Uiso 1 1 calc R . . . .
C6 C 0.62166(12) 0.17220(13) 0.10878(12) 0.0375(3) Uani 1 1 d . . . . .
C7 C 0.59061(13) 0.27939(13) 0.14202(12) 0.0406(3) Uani 1 1 d . . . . .
H7 H 0.5686 0.3081 0.2096 0.049 Uiso 1 1 calc R . . . .
C8 C 0.55727(15) 0.45134(15) 0.11765(15) 0.0504(4) Uani 1 1 d . . . . .
H8A H 0.5375 0.4724 0.1896 0.060 Uiso 1 1 calc R . . . .
H8B H 0.4867 0.4367 0.0633 0.060 Uiso 1 1 calc R . . . .
C9 C 0.65926(15) 0.55664(14) 0.12552(14) 0.0498(4) Uani 1 1 d . . . . .
H9A H 0.6868 0.5310 0.0572 0.060 Uiso 1 1 calc R . . . .
H9B H 0.6301 0.6240 0.1326 0.060 Uiso 1 1 calc R . . . .
C10 C 0.75461(17) 0.70437(14) 0.31734(14) 0.0506(4) Uani 1 1 d . . . . .
H10A H 0.6712 0.6981 0.3161 0.061 Uiso 1 1 calc R . . . .
H10B H 0.7928 0.7781 0.3110 0.061 Uiso 1 1 calc R . . . .
C11 C 0.81524(17) 0.71464(15) 0.42733(14) 0.0531(4) Uani 1 1 d . . . . .
H11A H 0.8948 0.7082 0.4247 0.064 Uiso 1 1 calc R . . . .
H11B H 0.8241 0.7939 0.4869 0.064 Uiso 1 1 calc R . . . .
C12 C 0.76748(14) 0.61120(14) 0.54377(13) 0.0440(4) Uani 1 1 d . . . . .
H12 H 0.8319 0.6725 0.6009 0.053 Uiso 1 1 calc R . . . .
C13 C 0.70084(14) 0.51669(14) 0.56429(12) 0.0411(3) Uani 1 1 d . . . . .
C14 C 0.60062(13) 0.41909(14) 0.47886(12) 0.0419(3) Uani 1 1 d . . . . .
C15 C 0.54290(14) 0.31796(14) 0.50257(13) 0.0445(4) Uani 1 1 d . . . . .
C16 C 0.45017(16) 0.21765(17) 0.41887(15) 0.0571(4) Uani 1 1 d . . . . .
H16 H 0.4248 0.2179 0.3509 0.069 Uiso 1 1 calc R . . . .
C17 C 0.39626(19) 0.11893(19) 0.43580(18) 0.0708(6) Uani 1 1 d . . . . .
H17 H 0.3345 0.0527 0.3798 0.085 Uiso 1 1 calc R . . . .
C18 C 0.4344(2) 0.11853(19) 0.53676(18) 0.0728(6) Uani 1 1 d . . . . .
H18 H 0.3981 0.0512 0.5479 0.087 Uiso 1 1 calc R . . . .
C19 C 0.87199(16) 0.10065(18) 0.50848(18) 0.0615(5) Uani 1 1 d . . . . .
H19 H 0.8667 0.0538 0.5474 0.074 Uiso 1 1 calc R . . . .
C20 C 0.91004(15) 0.06424(15) 0.41139(17) 0.0543(4) Uani 1 1 d . . . . .
H20 H 0.9301 -0.0071 0.3854 0.065 Uiso 1 1 calc R . . . .
C21 C 0.91929(13) 0.13297(14) 0.35022(14) 0.0437(4) Uani 1 1 d . . . . .
C22 C 0.95756(14) 0.09777(14) 0.24645(14) 0.0467(4) Uani 1 1 d . . . . .
C23 C 0.95906(14) 0.16782(14) 0.19058(14) 0.0466(4) Uani 1 1 d . . . . .
H23 H 0.9816 0.1425 0.1231 0.056 Uiso 1 1 calc R . . . .
C24 C 0.92879(13) 0.27546(14) 0.22882(13) 0.0432(3) Uani 1 1 d . . . . .
C25 C 0.93273(14) 0.34164(15) 0.16545(14) 0.0477(4) Uani 1 1 d . . . . .
H25 H 0.9589 0.3132 0.1001 0.057 Uiso 1 1 calc R . . . .
C26 C 0.90287(18) 0.50816(18) 0.12679(16) 0.0585(5) Uani 1 1 d . . . . .
H26A H 0.8428 0.4589 0.0564 0.070 Uiso 1 1 calc R . . . .
H26B H 0.9808 0.5284 0.1105 0.070 Uiso 1 1 calc R . . . .
C27 C 0.87601(16) 0.62363(16) 0.19195(15) 0.0527(4) Uani 1 1 d . . . . .
H27A H 0.9392 0.6747 0.2600 0.063 Uiso 1 1 calc R . . . .
H27B H 0.8753 0.6684 0.1478 0.063 Uiso 1 1 calc R . . . .
C28 C 0.68638(13) 0.00916(13) -0.02121(12) 0.0394(3) Uani 1 1 d . . . . .
C29 C 0.72153(16) -0.04322(15) -0.12058(14) 0.0523(4) Uani 1 1 d . . . . .
H29 H 0.7280 -0.0048 -0.1670 0.063 Uiso 1 1 calc R . . . .
C30 C 0.74651(18) -0.15052(17) -0.15024(16) 0.0632(5) Uani 1 1 d . . . . .
H30 H 0.7679 -0.1855 -0.2173 0.076 Uiso 1 1 calc R . . . .
C31 C 0.66041(13) 0.12407(13) 0.00769(12) 0.0391(3) Uani 1 1 d . . . . .
C32 C 0.6099(2) -0.0547(2) 0.22167(19) 0.0730(6) Uani 1 1 d . . . . .
H32 H 0.5881 -0.0097 0.2857 0.088 Uiso 1 1 calc R . . . .
C33 C 0.73386(15) 0.51555(15) 0.66757(12) 0.0454(4) Uani 1 1 d . . . . .
H33 H 0.7973 0.5810 0.7223 0.054 Uiso 1 1 calc R . . . .
C34 C 0.67810(15) 0.42366(15) 0.69214(13) 0.0469(4) Uani 1 1 d . . . . .
C36 C 0.58160(15) 0.31893(15) 0.60675(13) 0.0468(4) Uani 1 1 d . . . . .
C37 C 0.52430(18) 0.21533(18) 0.62054(17) 0.0626(5) Uani 1 1 d . . . . .
H37 H 0.5481 0.2128 0.6877 0.075 Uiso 1 1 calc R . . . .
C38 C 0.88971(15) 0.31522(15) 0.33144(14) 0.0471(4) Uani 1 1 d . . . . .
C39 C 0.88716(14) 0.23985(15) 0.39186(14) 0.0450(4) Uani 1 1 d . . . . .
C40 C 0.84899(17) 0.27474(18) 0.49113(16) 0.0580(4) Uani 1 1 d . . . . .
H40 H 0.8283 0.3457 0.5183 0.070 Uiso 1 1 calc R . . . .
C41 C 0.84143(17) 0.20636(19) 0.54918(18) 0.0632(5) Uani 1 1 d . . . . .
H41 H 0.8160 0.2308 0.6152 0.076 Uiso 1 1 calc R . . . .
C42 C 0.99614(17) -0.00763(16) 0.19591(18) 0.0621(5) Uani 1 1 d . . . . .
H42 H 1.0087 -0.0255 0.1248 0.074 Uiso 1 1 calc R . . . .
O3 O 0.7964(2) 0.5211(2) 0.87907(15) 0.0734(8) Uani 0.672(4) 1 d D . P A 1
C35A C 0.724(3) 0.425(2) 0.800(2) 0.0602(18) Uani 0.328(4) 1 d D . P A 1
H35A H 0.6984 0.3542 0.8096 0.072 Uiso 0.328(4) 1 calc R . P A 1
O3A O 0.6662(6) 0.3918(5) 0.8569(4) 0.096(2) Uani 0.328(4) 1 d D . P A 2
C35 C 0.7162(12) 0.4418(9) 0.8064(11) 0.0602(18) Uani 0.672(4) 1 d D . P A 2
H35 H 0.7905 0.5011 0.8467 0.072 Uiso 0.672(4) 1 calc R . P A 2
O1W O 1.1141(3) -0.2607(3) 0.1164(3) 0.0865(7) Uani 0.561(4) 1 d . U P B 1
H1WA H 1.1767 -0.2286 0.1001 0.130 Uiso 0.561(4) 1 d R . P B 1
H1WB H 1.0670 -0.2215 0.1104 0.130 Uiso 0.561(4) 1 d R . P B 1
O1X O 1.1651(4) -0.2285(4) 0.1835(4) 0.0865(7) Uani 0.439(4) 1 d . U P B 2
H1XA H 1.1426 -0.1661 0.2104 0.130 Uiso 0.439(4) 1 d R . P B 2
H1XB H 1.2338 -0.2080 0.1707 0.130 Uiso 0.439(4) 1 d R . P B 2

loop_
_atom_site_aniso_label
_atom_site_aniso_U_11
_atom_site_aniso_U_22
_atom_site_aniso_U_33
_atom_site_aniso_U_23
_atom_site_aniso_U_13
_atom_site_aniso_U_12
O1 0.0717(8) 0.0544(7) 0.0541(7) 0.0333(6) 0.0292(6) 0.0240(6)
O2 0.189(2) 0.1222(14) 0.1387(16) 0.1115(14) 0.1032(15) 0.1088(15)
O4 0.0536(7) 0.0606(7) 0.0408(6) 0.0226(5) 0.0054(5) 0.0100(6)
O5 0.1050(11) 0.0742(9) 0.0709(8) 0.0453(7) 0.0456(8) 0.0647(8)
O6 0.1204(14) 0.0701(10) 0.1308(14) 0.0574(10) 0.0631(11) 0.0649(10)
N1 0.0460(7) 0.0383(7) 0.0447(7) 0.0178(6) 0.0082(6) 0.0129(6)
N2 0.0474(7) 0.0359(6) 0.0448(7) 0.0234(5) 0.0066(5) 0.0123(5)
N3 0.0492(7) 0.0405(7) 0.0401(7) 0.0153(5) 0.0074(6) 0.0119(6)
N4 0.0566(8) 0.0591(8) 0.0578(8) 0.0355(7) 0.0214(7) 0.0300(7)
C1 0.0617(11) 0.0434(9) 0.0732(12) 0.0167(9) 0.0175(9) 0.0216(8)
C2 0.0490(9) 0.0423(9) 0.0646(11) 0.0237(8) 0.0100(8) 0.0141(7)
C3 0.0323(7) 0.0374(7) 0.0456(8) 0.0171(6) 0.0049(6) 0.0074(6)
C4 0.0450(8) 0.0510(9) 0.0472(8) 0.0287(7) 0.0124(7) 0.0185(7)
C5 0.0439(8) 0.0519(9) 0.0382(8) 0.0224(7) 0.0129(6) 0.0183(7)
C6 0.0345(7) 0.0380(7) 0.0373(7) 0.0161(6) 0.0066(6) 0.0095(6)
C7 0.0362(7) 0.0412(8) 0.0396(8) 0.0161(6) 0.0049(6) 0.0100(6)
C8 0.0469(9) 0.0470(9) 0.0574(10) 0.0239(8) 0.0011(7) 0.0197(7)
C9 0.0617(10) 0.0439(8) 0.0498(9) 0.0285(7) 0.0021(7) 0.0194(8)
C10 0.0639(10) 0.0348(8) 0.0562(10) 0.0232(7) 0.0116(8) 0.0177(7)
C11 0.0602(10) 0.0396(8) 0.0486(9) 0.0166(7) 0.0074(8) 0.0062(7)
C12 0.0465(8) 0.0421(8) 0.0383(8) 0.0112(6) 0.0085(6) 0.0181(7)
C13 0.0440(8) 0.0426(8) 0.0364(7) 0.0132(6) 0.0133(6) 0.0197(7)
C14 0.0427(8) 0.0491(8) 0.0359(8) 0.0164(6) 0.0145(6) 0.0203(7)
C15 0.0434(8) 0.0495(9) 0.0411(8) 0.0165(7) 0.0180(7) 0.0187(7)
C16 0.0526(10) 0.0607(11) 0.0478(9) 0.0188(8) 0.0156(8) 0.0094(8)
C17 0.0646(12) 0.0630(12) 0.0635(12) 0.0198(9) 0.0191(10) -0.0015(10)
C18 0.0780(14) 0.0648(12) 0.0746(13) 0.0361(11) 0.0301(11) 0.0075(11)
C19 0.0520(10) 0.0690(12) 0.0834(13) 0.0524(11) 0.0213(9) 0.0186(9)
C20 0.0426(9) 0.0426(9) 0.0809(12) 0.0331(9) 0.0106(8) 0.0116(7)
C21 0.0311(7) 0.0400(8) 0.0586(9) 0.0222(7) 0.0059(6) 0.0114(6)
C22 0.0374(8) 0.0384(8) 0.0592(10) 0.0173(7) 0.0076(7) 0.0135(6)
C23 0.0387(8) 0.0471(9) 0.0473(9) 0.0139(7) 0.0086(7) 0.0163(7)
C24 0.0365(8) 0.0465(8) 0.0488(9) 0.0221(7) 0.0081(6) 0.0165(6)
C25 0.0421(8) 0.0547(9) 0.0494(9) 0.0236(7) 0.0121(7) 0.0195(7)
C26 0.0673(11) 0.0699(12) 0.0636(11) 0.0452(10) 0.0277(9) 0.0322(9)
C27 0.0558(10) 0.0495(9) 0.0620(10) 0.0362(8) 0.0147(8) 0.0127(8)
C28 0.0336(7) 0.0374(7) 0.0393(8) 0.0133(6) 0.0071(6) 0.0062(6)
C29 0.0544(10) 0.0498(9) 0.0485(9) 0.0179(7) 0.0178(8) 0.0144(8)
C30 0.0647(11) 0.0536(10) 0.0593(11) 0.0100(9) 0.0239(9) 0.0214(9)
C31 0.0352(7) 0.0396(8) 0.0400(8) 0.0193(6) 0.0075(6) 0.0064(6)
C32 0.0991(16) 0.0932(15) 0.0751(13) 0.0624(12) 0.0436(12) 0.0579(13)
C33 0.0491(9) 0.0476(9) 0.0357(8) 0.0120(6) 0.0099(6) 0.0213(7)
C34 0.0547(9) 0.0542(9) 0.0383(8) 0.0197(7) 0.0174(7) 0.0271(8)
C36 0.0492(9) 0.0535(9) 0.0463(9) 0.0231(7) 0.0236(7) 0.0241(7)
C37 0.0665(12) 0.0701(12) 0.0611(11) 0.0376(10) 0.0263(9) 0.0192(10)
C38 0.0480(9) 0.0488(9) 0.0547(9) 0.0256(7) 0.0144(7) 0.0273(7)
C39 0.0394(8) 0.0487(9) 0.0545(9) 0.0266(7) 0.0124(7) 0.0202(7)
C40 0.0628(11) 0.0691(11) 0.0661(11) 0.0392(9) 0.0282(9) 0.0397(9)
C41 0.0612(11) 0.0826(13) 0.0727(12) 0.0493(11) 0.0323(10) 0.0351(10)
C42 0.0594(11) 0.0443(9) 0.0811(13) 0.0219(9) 0.0234(9) 0.0219(8)
O3 0.1037(18) 0.0737(15) 0.0380(11) 0.0215(10) 0.0013(11) 0.0342(13)
C35A 0.079(2) 0.063(3) 0.0486(17) 0.028(2) 0.0161(15) 0.036(2)
O3A 0.135(5) 0.104(4) 0.067(3) 0.053(3) 0.028(3) 0.040(4)
C35 0.079(2) 0.063(3) 0.0486(17) 0.028(2) 0.0161(15) 0.036(2)
O1W 0.0894(13) 0.0784(11) 0.0968(14) 0.0371(10) 0.0445(11) 0.0291(9)
O1X 0.0894(13) 0.0784(11) 0.0968(14) 0.0371(10) 0.0445(11) 0.0291(9)

loop_
_atom_type_symbol
_atom_type_description
_atom_type_scat_dispersion_real
_atom_type_scat_dispersion_imag
_atom_type_scat_source
C C 0.0033 0.0016 'International Tables Vol C Tables 4.2.6.8 and 6.1.1.4'
H H 0.0000 0.0000 'International Tables Vol C Tables 4.2.6.8 and 6.1.1.4'
N N 0.0061 0.0033 'International Tables Vol C Tables 4.2.6.8 and 6.1.1.4'
O O 0.0106 0.0060 'International Tables Vol C Tables 4.2.6.8 and 6.1.1.4'

loop_
_geom_angle_atom_site_label_1
_geom_angle_atom_site_label_2
_geom_angle_atom_site_label_3
_geom_angle
_geom_angle_site_symmetry_1
_geom_angle_site_symmetry_3
C7 N1 H1 117.6 . .
C7 N1 C8 124.74(14) . .
C8 N1 H1 117.6 . .
C9 N2 C10 111.03(13) . .
C9 N2 C27 111.82(13) . .
C10 N2 C27 111.53(13) . .
C11 N3 H3 117.4 . .
C12 N3 H3 117.4 . .
C12 N3 C11 125.20(14) . .
C25 N4 H4 117.1 . .
C25 N4 C26 125.84(15) . .
C26 N4 H4 117.1 . .
C2 C1 H1A 119.8 . .
C2 C1 C30 120.40(17) . .
C30 C1 H1A 119.8 . .
C1 C2 H2 119.4 . .
C1 C2 C3 121.16(17) . .
C3 C2 H2 119.4 . .
C2 C3 C4 122.82(15) . .
C28 C3 C2 117.99(14) . .
C28 C3 C4 119.19(13) . .
C3 C4 C32 124.39(15) . .
C5 C4 C3 118.94(14) . .
C5 C4 C32 116.56(15) . .
C4 C5 H5 118.0 . .
C4 C5 C6 123.98(14) . .
C6 C5 H5 118.0 . .
C5 C6 C31 119.61(13) . .
C7 C6 C5 118.95(13) . .
C7 C6 C31 121.42(13) . .
N1 C7 C6 124.30(14) . .
N1 C7 H7 117.9 . .
C6 C7 H7 117.9 . .
N1 C8 H8A 109.5 . .
N1 C8 H8B 109.5 . .
N1 C8 C9 110.72(14) . .
H8A C8 H8B 108.1 . .
C9 C8 H8A 109.5 . .
C9 C8 H8B 109.5 . .
N2 C9 C8 111.81(12) . .
N2 C9 H9A 109.3 . .
N2 C9 H9B 109.3 . .
C8 C9 H9A 109.3 . .
C8 C9 H9B 109.3 . .
H9A C9 H9B 107.9 . .
N2 C10 H10A 109.1 . .
N2 C10 H10B 109.1 . .
N2 C10 C11 112.57(13) . .
H10A C10 H10B 107.8 . .
C11 C10 H10A 109.1 . .
C11 C10 H10B 109.1 . .
N3 C11 C10 110.75(14) . .
N3 C11 H11A 109.5 . .
N3 C11 H11B 109.5 . .
C10 C11 H11A 109.5 . .
C10 C11 H11B 109.5 . .
H11A C11 H11B 108.1 . .
N3 C12 H12 117.8 . .
N3 C12 C13 124.48(15) . .
C13 C12 H12 117.8 . .
C12 C13 C14 120.23(14) . .
C12 C13 C33 119.98(14) . .
C33 C13 C14 119.77(14) . .
O4 C14 C13 122.14(14) . .
O4 C14 C15 120.87(14) . .
C13 C14 C15 116.98(13) . .
C16 C15 C14 118.68(15) . .
C16 C15 C36 120.08(16) . .
C36 C15 C14 121.21(14) . .
C15 C16 H16 119.6 . .
C17 C16 C15 120.79(18) . .
C17 C16 H16 119.6 . .
C16 C17 H17 120.2 . .
C16 C17 C18 119.51(19) . .
C18 C17 H17 120.2 . .
C17 C18 H18 119.4 . .
C37 C18 C17 121.20(19) . .
C37 C18 H18 119.4 . .
C20 C19 H19 119.6 . .
C20 C19 C41 120.74(17) . .
C41 C19 H19 119.6 . .
C19 C20 H20 119.4 . .
C19 C20 C21 121.22(16) . .
C21 C20 H20 119.4 . .
C20 C21 C22 123.42(15) . .
C39 C21 C20 117.61(15) . .
C39 C21 C22 118.96(14) . .
C23 C22 C21 119.19(14) . .
C23 C22 C42 116.06(16) . .
C42 C22 C21 124.74(16) . .
C22 C23 H23 118.0 . .
C22 C23 C24 124.07(15) . .
C24 C23 H23 118.0 . .
C23 C24 C25 120.12(15) . .
C23 C24 C38 119.38(14) . .
C25 C24 C38 120.48(14) . .
N4 C25 C24 124.44(16) . .
N4 C25 H25 117.8 . .
C24 C25 H25 117.8 . .
N4 C26 H26A 109.7 . .
N4 C26 H26B 109.7 . .
N4 C26 C27 109.72(14) . .
H26A C26 H26B 108.2 . .
C27 C26 H26A 109.7 . .
C27 C26 H26B 109.7 . .
N2 C27 C26 112.04(13) . .
N2 C27 H27A 109.2 . .
N2 C27 H27B 109.2 . .
C26 C27 H27A 109.2 . .
C26 C27 H27B 109.2 . .
H27A C27 H27B 107.9 . .
C3 C28 C31 121.35(13) . .
C29 C28 C3 119.55(14) . .
C29 C28 C31 119.10(14) . .
C28 C29 H29 119.7 . .
C30 C29 C28 120.69(17) . .
C30 C29 H29 119.7 . .
C1 C30 H30 119.9 . .
C29 C30 C1 120.15(17) . .
C29 C30 H30 119.9 . .
O1 C31 C6 121.76(14) . .
O1 C31 C28 121.32(13) . .
C6 C31 C28 116.92(13) . .
O2 C32 C4 127.9(2) . .
O2 C32 H32 116.1 . .
C4 C32 H32 116.1 . .
C13 C33 H33 118.1 . .
C34 C33 C13 123.74(15) . .
C34 C33 H33 118.1 . .
C33 C34 C36 118.99(14) . .
C33 C34 C35A 120.5(10) . .
C33 C34 C35 116.7(5) . .
C36 C34 C35A 120.2(10) . .
C36 C34 C35 124.2(5) . .
C15 C36 C34 119.14(15) . .
C37 C36 C15 117.34(16) . .
C37 C36 C34 123.51(16) . .
C18 C37 C36 121.07(18) . .
C18 C37 H37 119.5 . .
C36 C37 H37 119.5 . .
O5 C38 C24 122.02(15) . .
O5 C38 C39 121.10(15) . .
C24 C38 C39 116.88(13) . .
C21 C39 C38 121.48(15) . .
C40 C39 C21 119.86(15) . .
C40 C39 C38 118.64(14) . .
C39 C40 H40 119.4 . .
C41 C40 C39 121.25(17) . .
C41 C40 H40 119.4 . .
C19 C41 H41 120.3 . .
C40 C41 C19 119.32(18) . .
C40 C41 H41 120.3 . .
O6 C42 C22 128.2(2) . .
O6 C42 H42 115.9 . .
C22 C42 H42 115.9 . .
C34 C35A H35A 120.0 . .
O3 C35A C34 120(2) . .
O3 C35A H35A 120.0 . .
C34 C35 H35 115.0 . .
O3A C35 C34 130.0(9) . .
O3A C35 H35 115.0 . .
H1WA O1W H1WB 104.5 . .
H1XA O1X H1XB 109.5 . .

loop_
_geom_bond_atom_site_label_1
_geom_bond_atom_site_label_2
_geom_bond_distance
_geom_bond_site_symmetry_2
O1 C31 1.2601(18) .
O2 C32 1.209(2) .
O4 C14 1.2576(18) .
O5 C38 1.2439(19) .
O6 C42 1.214(2) .
N1 H1 0.8600 .
N1 C7 1.2971(19) .
N1 C8 1.453(2) .
N2 C9 1.4634(19) .
N2 C10 1.466(2) .
N2 C27 1.468(2) .
N3 H3 0.8600 .
N3 C11 1.455(2) .
N3 C12 1.292(2) .
N4 H4 0.8600 .
N4 C25 1.290(2) .
N4 C26 1.464(2) .
C1 H1A 0.9300 .
C1 C2 1.364(3) .
C1 C30 1.384(3) .
C2 H2 0.9300 .
C2 C3 1.411(2) .
C3 C4 1.447(2) .
C3 C28 1.410(2) .
C4 C5 1.362(2) .
C4 C32 1.447(2) .
C5 H5 0.9300 .
C5 C6 1.407(2) .
C6 C7 1.404(2) .
C6 C31 1.433(2) .
C7 H7 0.9300 .
C8 H8A 0.9700 .
C8 H8B 0.9700 .
C8 C9 1.516(2) .
C9 H9A 0.9700 .
C9 H9B 0.9700 .
C10 H10A 0.9700 .
C10 H10B 0.9700 .
C10 C11 1.507(2) .
C11 H11A 0.9700 .
C11 H11B 0.9700 .
C12 H12 0.9300 .
C12 C13 1.403(2) .
C13 C14 1.438(2) .
C13 C33 1.405(2) .
C14 C15 1.464(2) .
C15 C16 1.398(2) .
C15 C36 1.416(2) .
C16 H16 0.9300 .
C16 C17 1.370(3) .
C17 H17 0.9300 .
C17 C18 1.382(3) .
C18 H18 0.9300 .
C18 C37 1.367(3) .
C19 H19 0.9300 .
C19 C20 1.372(3) .
C19 C41 1.384(3) .
C20 H20 0.9300 .
C20 C21 1.409(2) .
C21 C22 1.451(2) .
C21 C39 1.408(2) .
C22 C23 1.369(2) .
C22 C42 1.448(2) .
C23 H23 0.9300 .
C23 C24 1.403(2) .
C24 C25 1.409(2) .
C24 C38 1.443(2) .
C25 H25 0.9300 .
C26 H26A 0.9700 .
C26 H26B 0.9700 .
C26 C27 1.507(3) .
C27 H27A 0.9700 .
C27 H27B 0.9700 .
C28 C29 1.399(2) .
C28 C31 1.466(2) .
C29 H29 0.9300 .
C29 C30 1.370(3) .
C30 H30 0.9300 .
C32 H32 0.9300 .
C33 H33 0.9300 .
C33 C34 1.367(2) .
C34 C36 1.449(2) .
C34 C35A 1.48(3) .
C34 C35 1.456(15) .
C36 C37 1.410(2) .
C37 H37 0.9300 .
C38 C39 1.475(2) .
C39 C40 1.397(2) .
C40 H40 0.9300 .
C40 C41 1.371(2) .
C41 H41 0.9300 .
C42 H42 0.9300 .
O3 C35A 1.257(19) .
C35A H35A 0.9300 .
O3A C35 1.210(16) .
C35 H35 0.9300 .
O1W H1WA 0.8500 .
O1W H1WB 0.8499 .
O1X H1XA 0.8499 .
O1X H1XB 0.8501 .

loop_
_geom_hbond_atom_site_label_D
_geom_hbond_atom_site_label_H
_geom_hbond_atom_site_label_A
_geom_hbond_distance_DH
_geom_hbond_distance_HA
_geom_hbond_distance_DA
_geom_hbond_angle_DHA
_geom_hbond_site_symmetry_A
N1 H1 O1 0.86 1.98 2.6445(17) 133.0 .
N3 H3 O4 0.86 1.95 2.6192(17) 134.0 .
N4 H4 O5 0.86 1.96 2.6309(18) 134.1 .
C7 H7 O4 0.93 2.24 3.1434(19) 164.0 .
C9 H9A O3A 0.97 2.50 3.396(6) 153.5 1_554
O1W H1WA O1 0.85 2.00 2.844(3) 171.1 2_755
O1W H1WB O6 0.85 2.22 2.872(3) 133.3 .
O1X H1XA O6 0.85 2.10 2.890(4) 154.0 .
O1X H1XB O1 0.85 2.13 2.870(4) 145.1 2_755

loop_
_geom_torsion_atom_site_label_1
_geom_torsion_atom_site_label_2
_geom_torsion_atom_site_label_3
_geom_torsion_atom_site_label_4
_geom_torsion
_geom_torsion_site_symmetry_1
_geom_torsion_site_symmetry_2
_geom_torsion_site_symmetry_3
_geom_torsion_site_symmetry_4
O4 C14 C15 C16 2.6(2) . . . .
O4 C14 C15 C36 -179.19(14) . . . .
O5 C38 C39 C21 177.78(16) . . . .
O5 C38 C39 C40 -0.6(3) . . . .
N1 C8 C9 N2 -70.35(18) . . . .
N2 C10 C11 N3 -70.85(19) . . . .
N3 C12 C13 C14 0.3(2) . . . .
N3 C12 C13 C33 178.64(14) . . . .
N4 C26 C27 N2 -58.12(19) . . . .
C1 C2 C3 C4 178.07(16) . . . .
C1 C2 C3 C28 -2.4(2) . . . .
C2 C1 C30 C29 1.8(3) . . . .
C2 C3 C4 C5 178.01(14) . . . .
C2 C3 C4 C32 -6.0(3) . . . .
C2 C3 C28 C29 2.7(2) . . . .
C2 C3 C28 C31 -178.10(13) . . . .
C3 C4 C5 C6 1.1(2) . . . .
C3 C4 C32 O2 -3.0(4) . . . .
C3 C28 C29 C30 -0.8(2) . . . .
C3 C28 C31 O1 178.48(13) . . . .
C3 C28 C31 C6 -0.9(2) . . . .
C4 C3 C28 C29 -177.80(14) . . . .
C4 C3 C28 C31 1.4(2) . . . .
C4 C5 C6 C7 177.71(14) . . . .
C4 C5 C6 C31 -0.5(2) . . . .
C5 C4 C32 O2 173.0(2) . . . .
C5 C6 C7 N1 -176.07(14) . . . .
C5 C6 C31 O1 -178.98(14) . . . .
C5 C6 C31 C28 0.4(2) . . . .
C7 N1 C8 C9 122.35(16) . . . .
C7 C6 C31 O1 2.8(2) . . . .
C7 C6 C31 C28 -177.80(12) . . . .
C8 N1 C7 C6 179.28(13) . . . .
C9 N2 C10 C11 153.23(14) . . . .
C9 N2 C27 C26 -77.19(16) . . . .
C10 N2 C9 C8 -96.95(15) . . . .
C10 N2 C27 C26 157.81(13) . . . .
C11 N3 C12 C13 -178.54(15) . . . .
C12 N3 C11 C10 -172.37(15) . . . .
C12 C13 C14 O4 -4.3(2) . . . .
C12 C13 C14 C15 174.23(13) . . . .
C12 C13 C33 C34 -176.26(14) . . . .
C13 C14 C15 C16 -175.94(14) . . . .
C13 C14 C15 C36 2.3(2) . . . .
C13 C33 C34 C36 1.9(2) . . . .
C13 C33 C34 C35A 175.7(15) . . . .
C13 C33 C34 C35 -174.6(7) . . . .
C14 C13 C33 C34 2.1(2) . . . .
C14 C15 C16 C17 177.71(17) . . . .
C14 C15 C36 C34 1.6(2) . . . .
C14 C15 C36 C37 -177.33(15) . . . .
C15 C16 C17 C18 -0.2(3) . . . .
C15 C36 C37 C18 -0.5(3) . . . .
C16 C15 C36 C34 179.81(15) . . . .
C16 C15 C36 C37 0.9(2) . . . .
C16 C17 C18 C37 0.5(3) . . . .
C17 C18 C37 C36 -0.2(3) . . . .
C19 C20 C21 C22 -179.21(16) . . . .
C19 C20 C21 C39 -0.5(2) . . . .
C20 C19 C41 C40 0.3(3) . . . .
C20 C21 C22 C23 177.35(14) . . . .
C20 C21 C22 C42 -3.1(2) . . . .
C20 C21 C39 C38 -177.75(14) . . . .
C20 C21 C39 C40 0.6(2) . . . .
C21 C22 C23 C24 1.9(2) . . . .
C21 C22 C42 O6 -7.7(3) . . . .
C21 C39 C40 C41 -0.3(3) . . . .
C22 C21 C39 C38 1.0(2) . . . .
C22 C21 C39 C40 179.41(15) . . . .
C22 C23 C24 C25 -179.88(14) . . . .
C22 C23 C24 C38 -2.0(2) . . . .
C23 C22 C42 O6 171.8(2) . . . .
C23 C24 C25 N4 177.47(15) . . . .
C23 C24 C38 O5 -177.36(16) . . . .
C23 C24 C38 C39 1.5(2) . . . .
C24 C38 C39 C21 -1.1(2) . . . .
C24 C38 C39 C40 -179.53(15) . . . .
C25 N4 C26 C27 -173.34(16) . . . .
C25 C24 C38 O5 0.5(3) . . . .
C25 C24 C38 C39 179.39(14) . . . .
C26 N4 C25 C24 -178.48(16) . . . .
C27 N2 C9 C8 137.78(14) . . . .
C27 N2 C10 C11 -81.33(16) . . . .
C28 C3 C4 C5 -1.5(2) . . . .
C28 C3 C4 C32 174.47(16) . . . .
C28 C29 C30 C1 -1.5(3) . . . .
C29 C28 C31 O1 -2.3(2) . . . .
C29 C28 C31 C6 178.36(13) . . . .
C30 C1 C2 C3 0.2(3) . . . .
C31 C6 C7 N1 2.1(2) . . . .
C31 C28 C29 C30 180.00(15) . . . .
C32 C4 C5 C6 -175.22(16) . . . .
C33 C13 C14 O4 177.37(14) . . . .
C33 C13 C14 C15 -4.1(2) . . . .
C33 C34 C36 C15 -3.8(2) . . . .
C33 C34 C36 C37 175.11(16) . . . .
C33 C34 C35A O3 15(3) . . . .
C33 C34 C35 O3A 161.1(11) . . . .
C34 C36 C37 C18 -179.42(18) . . . .
C36 C15 C16 C17 -0.5(3) . . . .
C36 C34 C35A O3 -171.1(18) . . . .
C36 C34 C35 O3A -15.2(17) . . . .
C38 C24 C25 N4 -0.4(3) . . . .
C38 C39 C40 C41 178.09(17) . . . .
C39 C21 C22 C23 -1.3(2) . . . .
C39 C21 C22 C42 178.21(15) . . . .
C39 C40 C41 C19 -0.1(3) . . . .
C41 C19 C20 C21 0.0(3) . . . .
C42 C22 C23 C24 -177.70(15) . . . .
C35A C34 C36 C15 -177.5(15) . . . .
C35A C34 C36 C37 1.4(15) . . . .
C35 C34 C36 C15 172.5(7) . . . .
C35 C34 C36 C37 -8.6(7) . . . .
